data_4310632
loop_
_publ_author_name
'Sara R. Halper'
'Mitchell R. Malachowski'
'Heather M. Delaney'
'Seth M. Cohen'

_publ_section_title
;
 Heteroleptic Copper Dipyrromethene Complexes: Synthesis, Structure, and
 Coordination Polymers
;
_journal_name_full 'Inorganic Chemistry'
_journal_page_first 1242
_journal_page_last 1249
_journal_paper_doi 10.1021/ic0352295
_journal_volume 43
_journal_year 2004
_chemical_formula_sum 'C19 H17 Cu N3 O2'
_chemical_formula_weight 382.90
_chemical_name_systematic
; 
 ? 
;
_space_group_IT_number 19
_symmetry_cell_setting orthorhombic
_symmetry_space_group_name_Hall 'P 2ac 2ab'
_symmetry_space_group_name_H-M 'P 21 21 21'
_atom_sites_solution_hydrogens geom
_atom_sites_solution_primary direct
_atom_sites_solution_secondary difmap
_audit_creation_method SHELXL-97
_cell_angle_alpha 90.00
_cell_angle_beta 90.00
_cell_angle_gamma 90.00
_cell_formula_units_Z 8
_cell_length_a 9.4788(6)
_cell_length_b 9.9354(6)
_cell_length_c 35.677(2)
_cell_measurement_temperature 100(2)
_cell_volume 3359.9(3)
_computing_structure_refinement 'SHELXL-97 (Sheldrick, 1997)'
_computing_structure_solution 'SHELXS-97 (Sheldrick, 1990)'
_diffrn_ambient_temperature 100(2)
_diffrn_measured_fraction_theta_full 0.998
_diffrn_measured_fraction_theta_max 0.998
_diffrn_radiation_monochromator graphite
_diffrn_radiation_source 'fine-focus sealed tube'
_diffrn_radiation_type MoK\a
_diffrn_radiation_wavelength 0.71073
_diffrn_reflns_av_R_equivalents 0.0296
_diffrn_reflns_av_sigmaI/netI 0.0444
_diffrn_reflns_limit_h_max 8
_diffrn_reflns_limit_h_min -12
_diffrn_reflns_limit_k_max 12
_diffrn_reflns_limit_k_min -12
_diffrn_reflns_limit_l_max 46
_diffrn_reflns_limit_l_min -38
_diffrn_reflns_number 21289
_diffrn_reflns_theta_full 27.49
_diffrn_reflns_theta_max 27.49
_diffrn_reflns_theta_min 2.13
_exptl_absorpt_coefficient_mu 1.317
_exptl_absorpt_correction_type none
_exptl_crystal_colour green
_exptl_crystal_density_diffrn 1.514
_exptl_crystal_density_method 'not measured'
_exptl_crystal_description block
_exptl_crystal_F_000 1576
_exptl_crystal_size_max 0.35
_exptl_crystal_size_mid 0.30
_exptl_crystal_size_min 0.10
_refine_diff_density_max 0.439
_refine_diff_density_min -0.265
_refine_diff_density_rms 0.066
_refine_ls_abs_structure_details 'Flack H D (1983), Acta Cryst. A39, 876-881'
_refine_ls_abs_structure_Flack 0.016(9)
_refine_ls_extinction_method none
_refine_ls_goodness_of_fit_ref 1.044
_refine_ls_hydrogen_treatment mixed
_refine_ls_matrix_type full
_refine_ls_number_parameters 455
_refine_ls_number_reflns 7640
_refine_ls_number_restraints 0
_refine_ls_restrained_S_all 1.044
_refine_ls_R_factor_all 0.0359
_refine_ls_R_factor_gt 0.0330
_refine_ls_shift/su_max 0.012
_refine_ls_shift/su_mean 0.000
_refine_ls_structure_factor_coef Fsqd
_refine_ls_weighting_details 'calc w=1/[\s^2^(Fo^2^)+(0.0361P)^2^+0.1579P] where P=(Fo^2^+2Fc^2^)/3'
_refine_ls_weighting_scheme calc
_refine_ls_wR_factor_gt 0.0727
_refine_ls_wR_factor_ref 0.0738
_reflns_number_gt 7182
_reflns_number_total 7640
_reflns_threshold_expression >2sigma(I)
_cod_data_source_file ic0352295si20031125_115511_5.cif
_cod_data_source_block '[Cu(2-pyrdpm)(acac)]'
_cod_depositor_comments
;
The following automatic conversions were performed:
'_symmetry_cell_setting' value 'Orthorhombic' changed to 'orthorhombic'
according to '/home/saulius/struct/CIF-dictionaries/cif_core.dic'
dictionary named 'cif_core.dic' version 2.4.1 from 2010-06-29.

Automatic conversion script
Id: cif_fix_enum 1527 2010-12-29 10:47:43Z saulius 
;
_cod_original_cell_volume 3359.9(4)
_cod_database_code 4310632

loop_
_symmetry_equiv_pos_as_xyz
'x, y, z'
'-x+1/2, -y, z+1/2'
'-x, y+1/2, -z+1/2'
'x+1/2, -y+1/2, -z'

loop_
_atom_site_label
_atom_site_type_symbol
_atom_site_fract_x
_atom_site_fract_y
_atom_site_fract_z
_atom_site_U_iso_or_equiv
_atom_site_adp_type
_atom_site_occupancy
_atom_site_symmetry_multiplicity
_atom_site_calc_flag
_atom_site_refinement_flags
_atom_site_disorder_assembly
_atom_site_disorder_group
C1 C 0.5497(3) 0.7323(3) 0.86089(7) 0.0194(5) Uani 1 1 d . . .
H1 H 0.4739 0.7724 0.8742 0.023 Uiso 1 1 calc R . .
C2 C 0.5327(3) 0.6532(3) 0.82839(7) 0.0210(5) Uani 1 1 d . . .
H2 H 0.4464 0.6308 0.8164 0.025 Uiso 1 1 calc R . .
C3 C 0.6656(3) 0.6150(2) 0.81765(7) 0.0193(5) Uani 1 1 d . . .
H3 H 0.6893 0.5615 0.7965 0.023 Uiso 1 1 calc R . .
C4 C 0.7611(3) 0.6705(2) 0.84407(6) 0.0141(5) Uani 1 1 d . . .
C5 C 0.9083(3) 0.6590(2) 0.84408(7) 0.0131(5) Uani 1 1 d . . .
C6 C 0.9997(2) 0.7222(2) 0.86957(7) 0.0141(5) Uani 1 1 d . . .
C7 C 1.1487(3) 0.7133(2) 0.87167(7) 0.0170(5) Uani 1 1 d . . .
H7 H 1.2080 0.6623 0.8556 0.020 Uiso 1 1 calc R . .
C8 C 1.1920(3) 0.7920(2) 0.90129(7) 0.0196(5) Uani 1 1 d . . .
H8 H 1.2861 0.8063 0.9095 0.024 Uiso 1 1 calc R . .
C9 C 1.0691(2) 0.8466(2) 0.91678(7) 0.0176(5) Uani 1 1 d . . .
H9 H 1.0681 0.9057 0.9377 0.021 Uiso 1 1 calc R . .
C10 C 0.9711(2) 0.5690(2) 0.81469(7) 0.0135(5) Uani 1 1 d . . .
C11 C 0.9263(3) 0.4366(2) 0.81153(7) 0.0164(5) Uani 1 1 d . . .
H11 H 0.8559 0.4025 0.8279 0.020 Uiso 1 1 calc R . .
C12 C 0.9847(2) 0.3549(3) 0.78441(7) 0.0190(5) Uani 1 1 d . . .
H12 H 0.9545 0.2642 0.7816 0.023 Uiso 1 1 calc R . .
C13 C 1.0885(3) 0.4078(3) 0.76132(7) 0.0189(5) Uani 1 1 d . . .
H13 H 1.1309 0.3545 0.7423 0.023 Uiso 1 1 calc R . .
C14 C 1.1287(3) 0.5405(2) 0.76675(7) 0.0195(5) Uani 1 1 d . . .
H14 H 1.2006 0.5760 0.7510 0.023 Uiso 1 1 calc R . .
C15 C 0.3816(3) 1.0785(3) 0.93400(7) 0.0204(6) Uani 1 1 d . . .
H15A H 0.3421 1.0567 0.9094 0.031 Uiso 1 1 calc R . .
H15B H 0.3706 1.1750 0.9388 0.031 Uiso 1 1 calc R . .
H15C H 0.3317 1.0272 0.9534 0.031 Uiso 1 1 calc R . .
C16 C 0.5362(3) 1.0423(2) 0.93469(7) 0.0165(5) Uani 1 1 d . . .
C17 C 0.6285(3) 1.1213(2) 0.95519(7) 0.0180(5) Uani 1 1 d . . .
H17 H 0.5946 1.2035 0.9654 0.022 Uiso 1 1 calc R . .
C18 C 0.7693(3) 1.0858(2) 0.96165(7) 0.0184(5) Uani 1 1 d . . .
C19 C 0.8595(3) 1.1707(3) 0.98722(8) 0.0258(6) Uani 1 1 d . . .
H19A H 0.8793 1.1206 1.0103 0.039 Uiso 1 1 calc R . .
H19B H 0.8093 1.2540 0.9934 0.039 Uiso 1 1 calc R . .
H19C H 0.9484 1.1926 0.9746 0.039 Uiso 1 1 calc R . .
C20 C 0.3637(3) 0.4023(2) 0.88309(8) 0.0226(6) Uani 1 1 d . . .
H20 H 0.3586 0.4718 0.9013 0.027 Uiso 1 1 calc R . .
C21 C 0.2515(3) 0.3639(3) 0.85983(7) 0.0247(5) Uani 1 1 d . . .
H21 H 0.1595 0.4018 0.8594 0.030 Uiso 1 1 calc R . .
C22 C 0.3008(3) 0.2607(2) 0.83781(7) 0.0204(6) Uani 1 1 d . . .
H22 H 0.2490 0.2136 0.8192 0.025 Uiso 1 1 calc R . .
C23 C 0.4439(3) 0.2373(2) 0.84812(7) 0.0168(5) Uani 1 1 d . . .
C24 C 0.5366(3) 0.1409(3) 0.83378(6) 0.0156(5) Uani 1 1 d . . .
C25 C 0.6802(3) 0.1300(2) 0.84342(6) 0.0160(5) Uani 1 1 d . . .
C26 C 0.7790(3) 0.0325(2) 0.83113(7) 0.0175(5) Uani 1 1 d . . .
H26 H 0.7605 -0.0398 0.8144 0.021 Uiso 1 1 calc R . .
C27 C 0.9058(3) 0.0612(3) 0.84764(7) 0.0215(6) Uani 1 1 d . . .
H27 H 0.9924 0.0147 0.8442 0.026 Uiso 1 1 calc R . .
C28 C 0.8815(3) 0.1740(2) 0.87072(7) 0.0196(5) Uani 1 1 d . . .
H28 H 0.9516 0.2151 0.8859 0.023 Uiso 1 1 calc R . .
C29 C 0.4799(3) 0.0420(2) 0.80605(7) 0.0164(5) Uani 1 1 d . . .
C30 C 0.3558(3) -0.0299(2) 0.81361(7) 0.0183(5) Uani 1 1 d . . .
H30 H 0.3061 -0.0160 0.8364 0.022 Uiso 1 1 calc R . .
C31 C 0.3067(3) -0.1215(2) 0.78742(7) 0.0210(5) Uani 1 1 d . . .
H31 H 0.2217 -0.1697 0.7917 0.025 Uiso 1 1 calc R . .
C32 C 0.3827(3) -0.1414(3) 0.75512(7) 0.0192(5) Uani 1 1 d . . .
H32 H 0.3519 -0.2040 0.7367 0.023 Uiso 1 1 calc R . .
C33 C 0.5065(3) -0.0673(2) 0.74999(7) 0.0188(5) Uani 1 1 d . . .
H33 H 0.5598 -0.0826 0.7279 0.023 Uiso 1 1 calc R . .
C34 C 0.5432(3) 0.6635(3) 0.97589(8) 0.0294(7) Uani 1 1 d . . .
H34A H 0.4849 0.7120 0.9577 0.044 Uiso 1 1 calc R . .
H34B H 0.6005 0.7280 0.9901 0.044 Uiso 1 1 calc R . .
H34C H 0.4821 0.6136 0.9932 0.044 Uiso 1 1 calc R . .
C35 C 0.6381(3) 0.5670(2) 0.95568(7) 0.0229(6) Uani 1 1 d . . .
C36 C 0.7839(3) 0.5751(3) 0.96049(8) 0.0235(6) Uani 1 1 d . . .
H36 H 0.8194 0.6402 0.9776 0.028 Uiso 1 1 calc R . .
C37 C 0.8808(3) 0.4935(3) 0.94178(7) 0.0223(6) Uani 1 1 d . . .
C38 C 1.0355(3) 0.5061(3) 0.95026(8) 0.0284(6) Uani 1 1 d . . .
H38A H 1.0797 0.4170 0.9491 0.043 Uiso 1 1 calc R . .
H38B H 1.0479 0.5438 0.9754 0.043 Uiso 1 1 calc R . .
H38C H 1.0798 0.5657 0.9318 0.043 Uiso 1 1 calc R . .
Cu1 Cu 0.76044(3) 0.86696(3) 0.908235(8) 0.01468(7) Uani 1 1 d . . .
Cu2 Cu 0.66252(3) 0.35692(3) 0.899624(8) 0.01737(7) Uani 1 1 d . . .
N1 N 0.6849(2) 0.74394(19) 0.87064(6) 0.0154(4) Uani 1 1 d . . .
N2 N 0.9537(2) 0.80581(19) 0.89874(6) 0.0153(4) Uani 1 1 d . . .
N3 N 1.0726(2) 0.6219(2) 0.79279(5) 0.0168(4) Uani 1 1 d . . .
N4 N 0.4785(2) 0.32875(19) 0.87630(6) 0.0178(5) Uani 1 1 d . . .
N5 N 0.7477(2) 0.21599(19) 0.86860(5) 0.0165(4) Uani 1 1 d . . .
N6 N 0.5540(2) 0.02372(19) 0.77440(6) 0.0171(4) Uani 1 1 d . . .
O1 O 0.57002(17) 0.93596(16) 0.91669(5) 0.0188(4) Uani 1 1 d . . .
O2 O 0.83078(19) 0.98314(17) 0.94768(5) 0.0214(4) Uani 1 1 d . . .
O3 O 0.5762(2) 0.48187(18) 0.93468(5) 0.0227(4) Uani 1 1 d . . .
O4 O 0.84865(19) 0.40505(17) 0.91732(5) 0.0226(4) Uani 1 1 d . . .

loop_
_atom_site_aniso_label
_atom_site_aniso_U_11
_atom_site_aniso_U_22
_atom_site_aniso_U_33
_atom_site_aniso_U_23
_atom_site_aniso_U_13
_atom_site_aniso_U_12
C1 0.0131(13) 0.0222(12) 0.0229(14) -0.0003(11) 0.0000(10) 0.0021(10)
C2 0.0139(12) 0.0241(13) 0.0250(14) -0.0072(12) -0.0039(10) 0.0024(11)
C3 0.0193(12) 0.0164(12) 0.0222(13) -0.0067(10) -0.0008(11) 0.0042(11)
C4 0.0170(12) 0.0129(10) 0.0125(11) 0.0001(8) 0.0019(10) 0.0012(10)
C5 0.0131(12) 0.0096(11) 0.0166(12) 0.0032(9) 0.0023(9) 0.0003(9)
C6 0.0128(12) 0.0130(11) 0.0166(13) 0.0023(10) 0.0015(10) 0.0019(9)
C7 0.0142(13) 0.0159(11) 0.0210(13) 0.0006(10) 0.0012(10) 0.0004(10)
C8 0.0138(12) 0.0207(11) 0.0245(14) -0.0001(11) 0.0005(10) -0.0030(9)
C9 0.0169(12) 0.0177(11) 0.0183(12) -0.0022(10) -0.0017(9) -0.0013(10)
C10 0.0095(11) 0.0158(11) 0.0152(12) 0.0009(10) -0.0016(9) 0.0026(9)
C11 0.0134(12) 0.0171(12) 0.0188(13) 0.0037(10) -0.0016(10) 0.0000(10)
C12 0.0200(12) 0.0145(10) 0.0226(13) -0.0049(11) -0.0027(10) -0.0002(11)
C13 0.0219(13) 0.0191(12) 0.0156(13) -0.0032(10) 0.0013(10) 0.0046(10)
C14 0.0169(13) 0.0233(12) 0.0185(13) 0.0007(10) 0.0043(10) 0.0008(11)
C15 0.0160(13) 0.0217(12) 0.0235(14) -0.0050(11) 0.0051(11) 0.0022(10)
C16 0.0187(13) 0.0169(12) 0.0140(12) 0.0021(10) 0.0064(10) 0.0019(10)
C17 0.0233(13) 0.0143(11) 0.0164(12) -0.0017(10) 0.0051(10) 0.0047(11)
C18 0.0247(15) 0.0189(11) 0.0115(12) -0.0002(9) 0.0023(11) -0.0006(11)
C19 0.0301(15) 0.0251(13) 0.0222(14) -0.0090(11) -0.0028(12) 0.0032(12)
C20 0.0231(14) 0.0169(11) 0.0278(15) -0.0028(10) -0.0004(11) 0.0035(11)
C21 0.0205(13) 0.0210(11) 0.0326(14) -0.0001(11) -0.0041(11) 0.0032(13)
C22 0.0188(14) 0.0192(12) 0.0233(14) 0.0036(11) -0.0041(10) -0.0020(10)
C23 0.0193(13) 0.0153(11) 0.0159(13) 0.0030(10) 0.0009(10) -0.0048(10)
C24 0.0214(12) 0.0156(10) 0.0099(11) 0.0066(10) 0.0007(9) -0.0044(11)
C25 0.0181(12) 0.0159(11) 0.0141(11) 0.0029(10) 0.0026(9) -0.0035(11)
C26 0.0204(14) 0.0169(11) 0.0152(12) 0.0036(10) 0.0044(10) 0.0004(10)
C27 0.0201(14) 0.0250(13) 0.0194(14) 0.0059(11) 0.0011(11) 0.0016(11)
C28 0.0166(13) 0.0227(12) 0.0195(13) 0.0044(10) -0.0009(10) -0.0017(10)
C29 0.0172(13) 0.0148(11) 0.0173(13) 0.0025(10) 0.0000(10) -0.0003(10)
C30 0.0154(12) 0.0173(11) 0.0222(13) 0.0023(10) 0.0020(11) -0.0017(10)
C31 0.0189(12) 0.0159(12) 0.0282(14) 0.0049(11) -0.0042(10) -0.0034(10)
C32 0.0236(13) 0.0149(11) 0.0190(12) -0.0013(11) -0.0070(10) -0.0002(11)
C33 0.0204(13) 0.0186(12) 0.0176(13) 0.0001(11) 0.0004(10) 0.0028(11)
C34 0.0414(18) 0.0239(15) 0.0230(15) -0.0031(12) 0.0027(13) -0.0001(13)
C35 0.0351(17) 0.0177(12) 0.0160(13) 0.0047(10) 0.0018(12) -0.0046(12)
C36 0.0317(17) 0.0217(12) 0.0170(13) -0.0039(11) -0.0029(11) -0.0099(12)
C37 0.0251(15) 0.0231(13) 0.0187(14) 0.0054(11) -0.0040(11) -0.0071(11)
C38 0.0294(16) 0.0266(14) 0.0293(16) 0.0024(13) -0.0087(13) -0.0084(13)
Cu1 0.01371(14) 0.01582(13) 0.01452(14) -0.00333(12) 0.00126(11) 0.00099(12)
Cu2 0.01699(15) 0.01794(13) 0.01717(15) -0.00202(13) -0.00046(12) -0.00310(13)
N1 0.0128(11) 0.0175(10) 0.0160(11) -0.0023(9) 0.0008(8) 0.0000(8)
N2 0.0167(11) 0.0149(9) 0.0144(10) -0.0038(8) 0.0014(9) -0.0002(8)
N3 0.0153(10) 0.0170(10) 0.0180(10) 0.0012(9) 0.0033(8) 0.0010(9)
N4 0.0187(11) 0.0166(10) 0.0181(11) -0.0012(8) -0.0016(9) -0.0006(8)
N5 0.0178(11) 0.0175(9) 0.0142(10) 0.0025(8) -0.0005(9) -0.0029(9)
N6 0.0191(11) 0.0168(10) 0.0153(11) 0.0021(8) 0.0018(9) 0.0001(9)
O1 0.0158(9) 0.0177(8) 0.0227(10) -0.0046(7) 0.0034(7) 0.0006(7)
O2 0.0202(10) 0.0232(9) 0.0208(9) -0.0091(8) -0.0032(8) 0.0031(8)
O3 0.0248(10) 0.0219(9) 0.0215(10) -0.0047(8) 0.0006(8) -0.0041(8)
O4 0.0224(10) 0.0224(9) 0.0230(10) -0.0029(8) -0.0045(8) -0.0049(8)

loop_
_atom_type_symbol
_atom_type_description
_atom_type_scat_dispersion_real
_atom_type_scat_dispersion_imag
_atom_type_scat_source
C C 0.0033 0.0016 'International Tables Vol C Tables 4.2.6.8 and 6.1.1.4'
H H 0.0000 0.0000 'International Tables Vol C Tables 4.2.6.8 and 6.1.1.4'
N N 0.0061 0.0033 'International Tables Vol C Tables 4.2.6.8 and 6.1.1.4'
O O 0.0106 0.0060 'International Tables Vol C Tables 4.2.6.8 and 6.1.1.4'
Cu Cu 0.3201 1.2651 'International Tables Vol C Tables 4.2.6.8 and 6.1.1.4'

loop_
_geom_angle_atom_site_label_1
_geom_angle_atom_site_label_2
_geom_angle_atom_site_label_3
_geom_angle
_geom_angle_site_symmetry_1
_geom_angle_site_symmetry_3
_geom_angle_publ_flag
N1 C1 C2 111.9(2) . . ?
C3 C2 C1 106.2(2) . . ?
C2 C3 C4 107.1(2) . . ?
N1 C4 C5 123.9(2) . . ?
N1 C4 C3 108.9(2) . . ?
C5 C4 C3 127.2(2) . . ?
C4 C5 C6 125.4(2) . . ?
C4 C5 C10 116.3(2) . . ?
C6 C5 C10 118.3(2) . . ?
N2 C6 C5 123.6(2) . . ?
N2 C6 C7 107.9(2) . . ?
C5 C6 C7 128.4(2) . . ?
C8 C7 C6 107.6(2) . . ?
C7 C8 C9 106.0(2) . . ?
N2 C9 C8 112.0(2) . . ?
N3 C10 C11 122.8(2) . . ?
N3 C10 C5 117.1(2) . . ?
C11 C10 C5 120.0(2) . . ?
C12 C11 C10 119.5(2) . . ?
C11 C12 C13 118.6(2) . . ?
C14 C13 C12 118.2(2) . . ?
N3 C14 C13 124.2(2) . . ?
O1 C16 C17 125.1(2) . . ?
O1 C16 C15 115.6(2) . . ?
C17 C16 C15 119.2(2) . . ?
C16 C17 C18 123.2(2) . . ?
O2 C18 C17 124.9(2) . . ?
O2 C18 C19 115.1(2) . . ?
C17 C18 C19 120.0(2) . . ?
N4 C20 C21 111.2(2) . . ?
C22 C21 C20 106.5(2) . . ?
C21 C22 C23 107.3(2) . . ?
N4 C23 C24 124.3(2) . . ?
N4 C23 C22 107.7(2) . . ?
C24 C23 C22 128.0(2) . . ?
C23 C24 C25 124.8(2) . . ?
C23 C24 C29 117.9(2) . . ?
C25 C24 C29 117.3(2) . . ?
N5 C25 C24 123.6(2) . . ?
N5 C25 C26 108.4(2) . . ?
C24 C25 C26 128.0(2) . . ?
C27 C26 C25 107.8(2) . . ?
C26 C27 C28 105.9(2) . . ?
N5 C28 C27 111.7(2) . . ?
N6 C29 C30 122.1(2) . . ?
N6 C29 C24 117.2(2) . . ?
C30 C29 C24 120.6(2) . . ?
C31 C30 C29 119.1(2) . . ?
C32 C31 C30 119.0(2) . . ?
C31 C32 C33 118.3(2) . . ?
N6 C33 C32 123.7(3) . . ?
O3 C35 C36 124.6(3) . . ?
O3 C35 C34 115.5(3) . . ?
C36 C35 C34 119.9(2) . . ?
C35 C36 C37 124.0(3) . . ?
O4 C37 C36 124.8(3) . . ?
O4 C37 C38 115.4(2) . . ?
C36 C37 C38 119.8(3) . . ?
O2 Cu1 N1 176.88(8) . . ?
O2 Cu1 O1 89.81(7) . . ?
N1 Cu1 O1 89.25(8) . . ?
O2 Cu1 N2 89.35(8) . . ?
N1 Cu1 N2 91.72(8) . . ?
O1 Cu1 N2 177.35(8) . . ?
O4 Cu2 O3 90.93(8) . . ?
O4 Cu2 N4 171.67(8) . . ?
O3 Cu2 N4 89.40(8) . . ?
O4 Cu2 N5 89.16(8) . . ?
O3 Cu2 N5 173.71(8) . . ?
N4 Cu2 N5 91.42(9) . . ?
C1 N1 C4 105.9(2) . . ?
C1 N1 Cu1 125.93(17) . . ?
C4 N1 Cu1 127.15(16) . . ?
C9 N2 C6 106.5(2) . . ?
C9 N2 Cu1 126.14(16) . . ?
C6 N2 Cu1 127.10(16) . . ?
C14 N3 C10 116.7(2) . . ?
C20 N4 C23 107.2(2) . . ?
C20 N4 Cu2 124.96(17) . . ?
C23 N4 Cu2 127.67(17) . . ?
C28 N5 C25 106.2(2) . . ?
C28 N5 Cu2 125.58(18) . . ?
C25 N5 Cu2 127.81(17) . . ?
C33 N6 C29 117.6(2) . . ?
C16 O1 Cu1 126.85(17) . . ?
C18 O2 Cu1 127.05(17) . . ?
C35 O3 Cu2 127.50(18) . . ?
C37 O4 Cu2 127.70(18) . . ?

loop_
_geom_bond_atom_site_label_1
_geom_bond_atom_site_label_2
_geom_bond_distance
_geom_bond_site_symmetry_2
_geom_bond_publ_flag
C1 N1 1.333(3) . ?
C1 C2 1.410(4) . ?
C2 C3 1.371(3) . ?
C3 C4 1.418(3) . ?
C4 N1 1.398(3) . ?
C4 C5 1.400(3) . ?
C5 C6 1.404(3) . ?
C5 C10 1.501(3) . ?
C6 N2 1.401(3) . ?
C6 C7 1.417(3) . ?
C7 C8 1.377(3) . ?
C8 C9 1.398(3) . ?
C9 N2 1.332(3) . ?
C10 N3 1.346(3) . ?
C10 C11 1.386(3) . ?
C11 C12 1.379(3) . ?
C12 C13 1.387(4) . ?
C13 C14 1.386(3) . ?
C14 N3 1.342(3) . ?
C15 C16 1.508(3) . ?
C16 O1 1.277(3) . ?
C16 C17 1.384(4) . ?
C17 C18 1.400(4) . ?
C18 O2 1.276(3) . ?
C18 C19 1.508(4) . ?
C20 N4 1.333(3) . ?
C20 C21 1.403(4) . ?
C21 C22 1.374(4) . ?
C22 C23 1.425(3) . ?
C23 N4 1.394(3) . ?
C23 C24 1.397(3) . ?
C24 C25 1.408(3) . ?
C24 C29 1.494(3) . ?
C25 N5 1.395(3) . ?
C25 C26 1.416(3) . ?
C26 C27 1.368(4) . ?
C27 C28 1.410(4) . ?
C28 N5 1.337(3) . ?
C29 N6 1.342(3) . ?
C29 C30 1.403(3) . ?
C30 C31 1.385(3) . ?
C31 C32 1.373(4) . ?
C32 C33 1.397(4) . ?
C33 N6 1.334(3) . ?
C34 C35 1.500(4) . ?
C35 O3 1.274(3) . ?
C35 C36 1.395(4) . ?
C36 C37 1.395(4) . ?
C37 O4 1.275(3) . ?
C37 C38 1.503(4) . ?
Cu1 O2 1.9384(17) . ?
Cu1 N1 1.951(2) . ?
Cu1 O1 1.9542(17) . ?
Cu1 N2 1.960(2) . ?
Cu2 O4 1.9339(18) . ?
Cu2 O3 1.9431(18) . ?
Cu2 N4 1.952(2) . ?
Cu2 N5 1.959(2) . ?
